data_4127028
loop_
_publ_author_name
'Zhu, Jie'
'Usov, Pavel M.'
'Xu, Wenqian'
'Celis-Salazar, Paula J'
'Lin, Shaoyang'
'Kessinger, Matthew C.'
'Landaverde-Alvarado, Carlos'
'Cai, Meng'
'May, Ann M.'
'Slebodnick, Carla'
'Zhu, Dunru'
'Senanayake, Sanjaya D.'
'Morris, Amanda J.'

_publ_section_title
;
 A New Class of Metal-Cyclam based Zirconium Metal-Organic Frameworks for
 CO2 Adsorption and Chemical Fixation.
;
_journal_name_full 'Journal of the American Chemical Society'
_journal_paper_doi 10.1021/jacs.7b10643
_journal_year 2017
_chemical_formula_moiety 'C12 H24 Cl2 Cu N4 O4'
_chemical_formula_sum 'C12 H24 Cl2 Cu N4 O4'
_chemical_formula_weight 422.79
_space_group_crystal_system monoclinic
_space_group_IT_number 14
_space_group_name_Hall '-P 2yn'
_space_group_name_H-M_alt 'P 1 21/n 1'
_symmetry_space_group_name_Hall '-P 2yn'
_symmetry_space_group_name_H-M 'P 1 21/n 1'
_atom_sites_solution_hydrogens mixed
_atom_sites_solution_primary direct
_audit_creation_date 2017-03-13
_audit_creation_method
;
Olex2 1.2
(compiled 2017.03.02 svn.r3394 for OlexSys, GUI svn.r5324)
;
_cell_angle_alpha 90
_cell_angle_beta 93.913(5)
_cell_angle_gamma 90
_cell_formula_units_Z 2
_cell_length_a 6.7984(4)
_cell_length_b 9.7309(5)
_cell_length_c 12.9543(7)
_cell_measurement_reflns_used 3360
_cell_measurement_temperature 100.00(10)
_cell_measurement_theta_max 31.8840
_cell_measurement_theta_min 3.7790
_cell_volume 854.99(8)
_computing_cell_refinement
;
CrysAlisPro, Agilent Technologies,
Version 1.171.37.35 (release 13-08-2014 CrysAlis171 .NET)
(compiled Aug 13 2014,18:06:01)
;
_computing_data_collection
;
CrysAlisPro, Agilent Technologies,
Version 1.171.37.35 (release 13-08-2014 CrysAlis171 .NET)
(compiled Aug 13 2014,18:06:01)
;
_computing_data_reduction
;
CrysAlisPro, Agilent Technologies,
Version 1.171.37.35 (release 13-08-2014 CrysAlis171 .NET)
(compiled Aug 13 2014,18:06:01)
;
_computing_molecular_graphics 'Olex2 (Dolomanov et al., 2009)'
_computing_publication_material 'Olex2 (Dolomanov et al., 2009)'
_computing_structure_refinement 'ShelXL (Sheldrick, 2015)'
_computing_structure_solution 'ShelXT (Sheldrick, 2015)'
_diffrn_ambient_environment N~2~
_diffrn_ambient_temperature 100.00(10)
_diffrn_detector 'CCD plate'
_diffrn_detector_area_resol_mean 8.0061
_diffrn_detector_type Eos
_diffrn_measured_fraction_theta_full 0.998
_diffrn_measured_fraction_theta_max 0.911
_diffrn_measurement_details
;
#__ type_ start__ end____ width___ exp.time_
  1 omega  -99.00   23.00   1.0000   41.0000
omega____ theta____ kappa____ phi______ frames
    -      -29.5315  -19.0000 -120.0000 122

#__ type_ start__ end____ width___ exp.time_
  2 omega -100.00   -4.00   1.0000   41.0000
omega____ theta____ kappa____ phi______ frames
    -      -29.5315  -65.0000   55.0000 96

#__ type_ start__ end____ width___ exp.time_
  3 omega  -54.00   38.00   1.0000   41.0000
omega____ theta____ kappa____ phi______ frames
    -      -29.5315   65.0000 -168.0000 92

#__ type_ start__ end____ width___ exp.time_
  4 omega -109.00  -57.00   1.0000   41.0000
omega____ theta____ kappa____ phi______ frames
    -      -29.5315 -178.0000  120.0000 52

#__ type_ start__ end____ width___ exp.time_
  5 omega -101.00  -48.00   1.0000   41.0000
omega____ theta____ kappa____ phi______ frames
    -      -29.5315 -178.0000 -120.0000 53

#__ type_ start__ end____ width___ exp.time_
  6 omega  -62.00  -32.00   1.0000   41.0000
omega____ theta____ kappa____ phi______ frames
    -      -29.5315   77.0000  -30.0000 30

#__ type_ start__ end____ width___ exp.time_
  7 omega  -25.00    7.00   1.0000   41.0000
omega____ theta____ kappa____ phi______ frames
    -      -29.5315  -83.0000    0.9133 32
;
_diffrn_measurement_device 'four-circle diffractometer'
_diffrn_measurement_device_type 'Xcalibur, Eos, Gemini ultra'
_diffrn_measurement_method '\w scans'
_diffrn_orient_matrix_UB_11 0.0038310000
_diffrn_orient_matrix_UB_12 -0.0662897000
_diffrn_orient_matrix_UB_13 -0.0225981000
_diffrn_orient_matrix_UB_21 -0.0685369000
_diffrn_orient_matrix_UB_22 -0.0244083000
_diffrn_orient_matrix_UB_23 0.0346573000
_diffrn_orient_matrix_UB_31 -0.0788744000
_diffrn_orient_matrix_UB_32 0.0178839000
_diffrn_orient_matrix_UB_33 -0.0360902000
_diffrn_radiation_monochromator graphite
_diffrn_radiation_probe x-ray
_diffrn_radiation_type MoK\a
_diffrn_radiation_wavelength 0.71073
_diffrn_reflns_av_R_equivalents 0.0449
_diffrn_reflns_av_unetI/netI 0.0477
_diffrn_reflns_Laue_measured_fraction_full 0.998
_diffrn_reflns_Laue_measured_fraction_max 0.911
_diffrn_reflns_limit_h_max 9
_diffrn_reflns_limit_h_min -9
_diffrn_reflns_limit_k_max 14
_diffrn_reflns_limit_k_min -12
_diffrn_reflns_limit_l_max 19
_diffrn_reflns_limit_l_min -19
_diffrn_reflns_number 9225
_diffrn_reflns_point_group_measured_fraction_full 0.998
_diffrn_reflns_point_group_measured_fraction_max 0.911
_diffrn_reflns_theta_full 30.520
_diffrn_reflns_theta_max 32.346
_diffrn_reflns_theta_min 3.662
_diffrn_source 'Enhance (Mo) X-ray Source'
_exptl_absorpt_coefficient_mu 1.613
_exptl_absorpt_correction_T_max 0.911
_exptl_absorpt_correction_T_min 0.771
_exptl_absorpt_correction_type analytical
_exptl_absorpt_process_details
;
CrysAlisPro, Agilent Technologies,
Version 1.171.37.35 (release 13-08-2014 CrysAlis171 .NET)
(compiled Aug 13 2014,18:06:01)
Analytical numeric absorption correction using a multifaceted crystal
            model based on expressions derived by R.C. Clark & J.S. Reid.
(Clark, R. C. & Reid, J. S. (1995). Acta Cryst. A51, 887-897)
Empirical absorption correction using spherical harmonics,
 implemented in SCALE3 ABSPACK scaling algorithm.
;
_exptl_crystal_colour 'translucent purple'
_exptl_crystal_density_diffrn 1.642
_exptl_crystal_description block
_exptl_crystal_F_000 438
_exptl_crystal_size_max 0.2009
_exptl_crystal_size_mid 0.1038
_exptl_crystal_size_min 0.0614
_refine_diff_density_max 0.745
_refine_diff_density_min -0.345
_refine_diff_density_rms 0.092
_refine_ls_extinction_method none
_refine_ls_goodness_of_fit_ref 1.085
_refine_ls_hydrogen_treatment mixed
_refine_ls_matrix_type full
_refine_ls_number_parameters 110
_refine_ls_number_reflns 2782
_refine_ls_number_restraints 0
_refine_ls_restrained_S_all 1.085
_refine_ls_R_factor_all 0.0551
_refine_ls_R_factor_gt 0.0405
_refine_ls_shift/su_max 0.000
_refine_ls_shift/su_mean 0.000
_refine_ls_structure_factor_coef Fsqd
_refine_ls_weighting_details 'w=1/[\s^2^(Fo^2^)+(0.0257P)^2^+0.5131P] where P=(Fo^2^+2Fc^2^)/3'
_refine_ls_weighting_scheme calc
_refine_ls_wR_factor_gt 0.0758
_refine_ls_wR_factor_ref 0.0803
_reflns_Friedel_coverage 0.000
_reflns_number_gt 2307
_reflns_number_total 2782
_reflns_threshold_expression 'I > 2\s(I)'
_cod_data_source_file ja7b10643_si_003.cif
_cod_data_source_block xpc68abs
_cod_original_cell_volume 854.98(8)
_cod_database_code 4127028
_shelx_shelxl_version_number 2014/7
_chemical_oxdiff_formula 'Cu C12 N4 O4 Zr H22'
_chemical_oxdiff_usercomment 'XPC68 Jie Zhu JZ-2-P-114-1'
_shelx_space_group_comment
;
The symmetry employed for this shelxl refinement is uniquely defined
by the following loop, which should always be used as a source of
symmetry information in preference to the above space-group names.
They are only intended as comments.
;
_olex2_refinement_description
;
1. Others
 Fixed Uiso: H1A(0.016) H2(0.014) H1B(0.02) H1C(0.02) H2A(0.019) H2B(0.019)
 H3A(0.02) H3B(0.02) H4A(0.016) H4B(0.016) H5(0.019)
 Fixed X: Cu1(0.5) H1A(0.3296) H2(0.8198) H1B(0.5746) H1C(0.4115) H2A(0.5829)
 H2B(0.741) H3A(0.76) H3B(0.5271) H4A(0.5427) H4B(0.7742) H5(0.8406)
 Fixed Y: Cu1(0.5) H1A(0.4435) H2(0.5979) H1B(0.2152) H1C(0.2245) H2A(0.4387)
 H2B(0.4054) H3A(0.6423) H3B(0.6594) H4A(0.8147) H4B(0.8278) H5(0.7613)
 Fixed Z: Cu1(0.5) H1A(0.3274) H2(0.4502) H1B(0.3798) H1C(0.285) H2A(0.2235)
 H2B(0.318) H3A(0.281) H3B(0.2912) H4A(0.4334) H4B(0.4197) H5(0.5964)
;
_olex2_submission_original_sample_id XPC68
_olex2_submission_special_instructions 'No special instructions were received'

loop_
_space_group_symop_operation_xyz
'x, y, z'
'-x+1/2, y+1/2, -z+1/2'
'-x, -y, -z'
'x-1/2, -y-1/2, z-1/2'

loop_
_atom_site_label
_atom_site_type_symbol
_atom_site_fract_x
_atom_site_fract_y
_atom_site_fract_z
_atom_site_U_iso_or_equiv
_atom_site_adp_type
_atom_site_occupancy
_atom_site_site_symmetry_order
_atom_site_calc_flag
_atom_site_refinement_flags_posn
_atom_site_refinement_flags_adp
_atom_site_refinement_flags_occupancy
Cu1 Cu 0.5000 0.5000 0.5000 0.01019(9) Uani 1 2 d S T P
O1 O 0.7800(3) 1.03322(18) 0.51699(13) 0.0239(4) Uani 1 1 d . . .
O2 O 0.6916(3) 1.00898(17) 0.67957(12) 0.0282(4) Uani 1 1 d . . .
N1 N 0.4561(3) 0.40710(18) 0.36071(12) 0.0136(3) Uani 1 1 d . . .
H1A H 0.3296 0.4435 0.3274 0.016 Uiso 1 1 calc R . .
N2 N 0.6821(2) 0.62938(17) 0.43101(12) 0.0113(3) Uani 1 1 d . . .
H2 H 0.8198 0.5979 0.4502 0.014 Uiso 1 1 calc R . .
C1 C 0.4441(3) 0.2540(2) 0.35729(16) 0.0168(4) Uani 1 1 d . . .
H1B H 0.5746 0.2152 0.3798 0.020 Uiso 1 1 calc R . .
H1C H 0.4115 0.2245 0.2850 0.020 Uiso 1 1 calc R . .
C2 C 0.6177(3) 0.4556(2) 0.29792(15) 0.0162(4) Uani 1 1 d . . .
H2A H 0.5829 0.4387 0.2235 0.019 Uiso 1 1 calc R . .
H2B H 0.7410 0.4054 0.3180 0.019 Uiso 1 1 calc R . .
C3 C 0.6462(3) 0.6082(2) 0.31737(15) 0.0164(4) Uani 1 1 d . . .
H3A H 0.7600 0.6423 0.2810 0.020 Uiso 1 1 calc R . .
H3B H 0.5271 0.6594 0.2912 0.020 Uiso 1 1 calc R . .
C4 C 0.6739(3) 0.7779(2) 0.45702(15) 0.0136(4) Uani 1 1 d . . .
H4A H 0.5427 0.8147 0.4334 0.016 Uiso 1 1 calc R . .
H4B H 0.7742 0.8278 0.4197 0.016 Uiso 1 1 calc R . .
C5 C 0.7109(3) 0.8039(2) 0.57372(16) 0.0162(4) Uani 1 1 d . . .
H5 H 0.8406 0.7613 0.5964 0.019 Uiso 1 1 calc R . .
C6 C 0.7259(3) 0.9589(2) 0.59672(16) 0.0173(4) Uani 1 1 d . . .
Cl1 Cl 0.16299(7) 0.66328(5) 0.44598(4) 0.01526(11) Uani 1 1 d . . .
H1 H 0.793(5) 1.112(4) 0.536(3) 0.053(10) Uiso 1 1 d . . .

loop_
_atom_site_aniso_label
_atom_site_aniso_U_11
_atom_site_aniso_U_22
_atom_site_aniso_U_33
_atom_site_aniso_U_23
_atom_site_aniso_U_13
_atom_site_aniso_U_12
Cu1 0.01357(17) 0.00788(16) 0.00935(15) -0.00087(12) 0.00244(11) -0.00160(12)
O1 0.0333(9) 0.0097(8) 0.0298(9) -0.0015(6) 0.0096(7) -0.0040(6)
O2 0.0507(11) 0.0145(8) 0.0183(7) -0.0039(6) -0.0058(7) -0.0026(7)
N1 0.0170(8) 0.0115(8) 0.0124(8) -0.0003(6) 0.0008(6) -0.0029(6)
N2 0.0109(8) 0.0107(8) 0.0125(7) -0.0009(6) 0.0012(6) 0.0005(6)
C1 0.0221(11) 0.0120(10) 0.0165(9) -0.0032(7) 0.0023(8) -0.0008(8)
C2 0.0204(10) 0.0160(10) 0.0129(9) -0.0025(7) 0.0054(7) 0.0005(8)
C3 0.0208(10) 0.0166(10) 0.0122(9) 0.0011(7) 0.0044(7) -0.0042(8)
C4 0.0147(9) 0.0106(9) 0.0155(9) 0.0018(7) 0.0006(7) 0.0000(7)
C5 0.0196(10) 0.0104(9) 0.0184(9) -0.0008(7) -0.0001(8) -0.0019(7)
C6 0.0180(10) 0.0125(9) 0.0206(10) 0.0003(7) -0.0050(8) -0.0011(7)
Cl1 0.0118(2) 0.0102(2) 0.0237(2) 0.00021(17) 0.00018(17) -0.00030(16)

loop_
_atom_type_symbol
_atom_type_description
_atom_type_scat_dispersion_real
_atom_type_scat_dispersion_imag
_atom_type_scat_source
C C 0.0033 0.0016 'International Tables Vol C Tables 4.2.6.8 and 6.1.1.4'
H H 0.0000 0.0000 'International Tables Vol C Tables 4.2.6.8 and 6.1.1.4'
Cl Cl 0.1484 0.1585 'International Tables Vol C Tables 4.2.6.8 and 6.1.1.4'
Cu Cu 0.3201 1.2651 'International Tables Vol C Tables 4.2.6.8 and 6.1.1.4'
N N 0.0061 0.0033 'International Tables Vol C Tables 4.2.6.8 and 6.1.1.4'
O O 0.0106 0.0060 'International Tables Vol C Tables 4.2.6.8 and 6.1.1.4'

loop_
_exptl_crystal_face_index_h
_exptl_crystal_face_index_k
_exptl_crystal_face_index_l
_exptl_crystal_face_perp_dist
_exptl_oxdiff_crystal_face_indexfrac_h
_exptl_oxdiff_crystal_face_indexfrac_k
_exptl_oxdiff_crystal_face_indexfrac_l
_exptl_oxdiff_crystal_face_x
_exptl_oxdiff_crystal_face_y
_exptl_oxdiff_crystal_face_z
0 3 -5 0.0452 0.0022 3.0136 -5.0206 -0.0863 -0.2477 0.2349
-5 -2 0 0.0708 -5.0154 -2.0069 -0.0153 0.1142 0.3922 0.3602
5 2 -1 0.0810 5.0153 2.0069 -0.9902 -0.0914 -0.4270 -0.3240
0 -3 5 0.0441 -0.0022 -3.0136 5.0206 0.0863 0.2477 -0.2349
0 5 3 0.0295 0.0046 5.0229 3.0285 -0.4014 -0.0180 -0.0198
2 12 7 0.0183 2.0164 12.0541 7.0714 -0.9511 -0.1873 -0.1987
-2 -11 -9 0.0378 -2.0157 -11.0496 -9.0801 0.9299 0.0932 0.2891

loop_
_geom_angle_atom_site_label_1
_geom_angle_atom_site_label_2
_geom_angle_atom_site_label_3
_geom_angle
_geom_angle_site_symmetry_1
_geom_angle_site_symmetry_3
N1 Cu1 N1 180.0 . 3_666
N1 Cu1 Cl1 92.14(5) 3_666 .
N1 Cu1 Cl1 87.86(5) . .
N2 Cu1 N1 93.36(6) . 3_666
N2 Cu1 N1 86.64(6) 3_666 3_666
N2 Cu1 N1 93.36(6) 3_666 .
N2 Cu1 N1 86.64(6) . .
N2 Cu1 N2 180.0 . 3_666
N2 Cu1 Cl1 92.92(5) . .
N2 Cu1 Cl1 87.08(5) 3_666 .
C6 O1 H1 108(2) . .
Cu1 N1 H1A 107.3 . .
C1 N1 Cu1 118.51(12) . .
C1 N1 H1A 107.3 . .
C2 N1 Cu1 106.05(12) . .
C2 N1 H1A 107.3 . .
C2 N1 C1 109.95(16) . .
Cu1 N2 H2 106.9 . .
C3 N2 Cu1 106.71(12) . .
C3 N2 H2 106.9 . .
C4 N2 Cu1 118.23(12) . .
C4 N2 H2 106.9 . .
C4 N2 C3 110.62(15) . .
N1 C1 H1B 109.0 . .
N1 C1 H1C 109.0 . .
N1 C1 C5 112.80(17) . 3_666
H1B C1 H1C 107.8 . .
C5 C1 H1B 109.0 3_666 .
C5 C1 H1C 109.0 3_666 .
N1 C2 H2A 110.1 . .
N1 C2 H2B 110.1 . .
N1 C2 C3 108.08(16) . .
H2A C2 H2B 108.4 . .
C3 C2 H2A 110.1 . .
C3 C2 H2B 110.1 . .
N2 C3 C2 108.05(16) . .
N2 C3 H3A 110.1 . .
N2 C3 H3B 110.1 . .
C2 C3 H3A 110.1 . .
C2 C3 H3B 110.1 . .
H3A C3 H3B 108.4 . .
N2 C4 H4A 109.2 . .
N2 C4 H4B 109.2 . .
N2 C4 C5 112.15(15) . .
H4A C4 H4B 107.9 . .
C5 C4 H4A 109.2 . .
C5 C4 H4B 109.2 . .
C1 C5 C4 116.10(17) 3_666 .
C1 C5 H5 107.7 3_666 .
C1 C5 C6 106.63(17) 3_666 .
C4 C5 H5 107.7 . .
C4 C5 C6 110.84(16) . .
C6 C5 H5 107.7 . .
O1 C6 C5 113.57(18) . .
O2 C6 O1 123.1(2) . .
O2 C6 C5 123.33(19) . .

loop_
_geom_bond_atom_site_label_1
_geom_bond_atom_site_label_2
_geom_bond_distance
_geom_bond_site_symmetry_2
Cu1 N1 2.0220(16) 3_666
Cu1 N1 2.0220(16) .
Cu1 N2 2.0167(16) .
Cu1 N2 2.0167(16) 3_666
Cu1 Cl1 2.8363(5) .
O1 C6 1.333(3) .
O1 H1 0.81(4) .
O2 C6 1.216(3) .
N1 H1A 1.0000 .
N1 C1 1.492(3) .
N1 C2 1.488(3) .
N2 H2 1.0000 .
N2 C3 1.490(2) .
N2 C4 1.486(3) .
C1 H1B 0.9900 .
C1 H1C 0.9900 .
C1 C5 1.534(3) 3_666
C2 H2A 0.9900 .
C2 H2B 0.9900 .
C2 C3 1.517(3) .
C3 H3A 0.9900 .
C3 H3B 0.9900 .
C4 H4A 0.9900 .
C4 H4B 0.9900 .
C4 C5 1.536(3) .
C5 C1 1.534(3) 3_666
C5 H5 1.0000 .
C5 C6 1.540(3) .

loop_
_geom_torsion_atom_site_label_1
_geom_torsion_atom_site_label_2
_geom_torsion_atom_site_label_3
_geom_torsion_atom_site_label_4
_geom_torsion
_geom_torsion_site_symmetry_1
_geom_torsion_site_symmetry_4
Cu1 N1 C1 C5 54.1(2) . 3_666
Cu1 N1 C2 C3 -41.78(18) . .
Cu1 N2 C3 C2 -39.57(18) . .
Cu1 N2 C4 C5 56.74(19) . .
N1 C2 C3 N2 55.3(2) . .
N2 C4 C5 C1 -64.9(2) . 3_666
N2 C4 C5 C6 173.29(16) . .
C1 N1 C2 C3 -171.03(16) . .
C1 C5 C6 O1 -151.64(18) 3_666 .
C1 C5 C6 O2 28.3(3) 3_666 .
C2 N1 C1 C5 176.23(16) . 3_666
C3 N2 C4 C5 -179.84(16) . .
C4 N2 C3 C2 -169.41(16) . .
C4 C5 C6 O1 -24.4(2) . .
C4 C5 C6 O2 155.5(2) . .
